data_1517579
loop_
_publ_author_name
'Ling-Yan Pang'
'Ping Liu'
'Cui-Ping Zhang'
'Xin Chen'
'Bo Chen'
'Yao-Yu Wang'
'Qi-Zhen Shi'

_publ_section_title
;
 Four cobalt(II) complexes constructed from a butterfly-shaped
 tetracarboxylic acid with N-donor ligands: Structures, magnetism and
 influence of coordination modes on dihedral angles
;
_journal_name_full
;
Inorganica Chimica Acta
;
_journal_page_first 43
_journal_page_last 52
_journal_volume 403
_journal_year 2013
_chemical_formula_sum 'C80 H54 Co3 N6 O18'
_chemical_formula_weight 1564.08
_space_group_IT_number 2
_symmetry_cell_setting triclinic
_symmetry_space_group_name_Hall '-P 1'
_symmetry_space_group_name_H-M 'P -1'
_atom_sites_solution_hydrogens geom
_atom_sites_solution_primary direct
_atom_sites_solution_secondary difmap
_cell_angle_alpha 110.57(2)
_cell_angle_beta 109.52(2)
_cell_angle_gamma 102.764(15)
_cell_formula_units_Z 1
_cell_length_a 12.082(9)
_cell_length_b 13.647(10)
_cell_length_c 14.324(18)
_cell_measurement_temperature 296(2)
_cell_volume 1925(3)
_computing_structure_refinement 'SHELXL-97 (Sheldrick, 1997)'
_computing_structure_solution 'SHELXS-97 (Sheldrick, 1990)'
_diffrn_ambient_temperature 296(2)
_diffrn_measured_fraction_theta_full 0.979
_diffrn_measured_fraction_theta_max 0.979
_diffrn_radiation_monochromator graphite
_diffrn_radiation_source 'fine-focus sealed tube'
_diffrn_radiation_type MoK\a
_diffrn_radiation_wavelength 0.71073
_diffrn_reflns_av_R_equivalents 0.0904
_diffrn_reflns_av_sigmaI/netI 0.2863
_diffrn_reflns_limit_h_max 10
_diffrn_reflns_limit_h_min -14
_diffrn_reflns_limit_k_max 16
_diffrn_reflns_limit_k_min -16
_diffrn_reflns_limit_l_max 17
_diffrn_reflns_limit_l_min -11
_diffrn_reflns_number 9735
_diffrn_reflns_theta_full 25.20
_diffrn_reflns_theta_max 25.20
_diffrn_reflns_theta_min 1.70
_exptl_absorpt_coefficient_mu 0.711
_exptl_absorpt_correction_T_max 0.849
_exptl_absorpt_correction_T_min 0.637
_exptl_crystal_density_diffrn 1.349
_exptl_crystal_density_method 'not measured'
_exptl_crystal_F_000 801
_exptl_crystal_size_max 0.26
_exptl_crystal_size_mid 0.22
_exptl_crystal_size_min 0.20
_refine_diff_density_max 0.571
_refine_diff_density_min -0.934
_refine_diff_density_rms 0.158
_refine_ls_extinction_method none
_refine_ls_goodness_of_fit_ref 0.817
_refine_ls_hydrogen_treatment mixed
_refine_ls_matrix_type full
_refine_ls_number_parameters 486
_refine_ls_number_reflns 6793
_refine_ls_number_restraints 0
_refine_ls_restrained_S_all 0.817
_refine_ls_R_factor_all 0.2026
_refine_ls_R_factor_gt 0.0908
_refine_ls_shift/su_max 0.007
_refine_ls_shift/su_mean 0.000
_refine_ls_structure_factor_coef Fsqd
_refine_ls_weighting_details 'calc w=1/[\s^2^(Fo^2^)+(0.1000P)^2^+0.0000P] where P=(Fo^2^+2Fc^2^)/3'
_refine_ls_weighting_scheme calc
_refine_ls_wR_factor_gt 0.2051
_refine_ls_wR_factor_ref 0.2472
_reflns_number_gt 2366
_reflns_number_total 6793
_reflns_threshold_expression >2sigma(I)
_cod_data_source_file ICA-2013-403-43-52-4.cif
_cod_data_source_block 4
_cod_original_sg_symbol_H-M p-1
_cod_database_code 1517579

loop_
_symmetry_equiv_pos_as_xyz
'x, y, z'
'-x, -y, -z'

loop_
_atom_site_label
_atom_site_type_symbol
_atom_site_fract_x
_atom_site_fract_y
_atom_site_fract_z
_atom_site_U_iso_or_equiv
_atom_site_adp_type
_atom_site_occupancy
_atom_site_symmetry_multiplicity
_atom_site_calc_flag
_atom_site_refinement_flags
Co1 Co 1.0000 0.5000 0.0000 0.0324(5) Uani 1 2 d S
Co2 Co 0.61517(12) 0.42306(11) -0.09812(12) 0.0360(4) Uani 1 1 d .
N3 N 1.0065(7) 0.6609(7) 0.0148(8) 0.040(2) Uani 1 1 d .
N1 N 0.6168(6) 0.2697(6) -0.0933(7) 0.037(2) Uani 1 1 d .
N2 N 0.6144(7) 0.5809(7) -0.0980(7) 0.038(2) Uani 1 1 d .
O1 O 0.9059(6) 0.5031(5) 0.1015(6) 0.0426(18) Uani 1 1 d .
O5 O 0.4271(5) 0.3676(6) -0.1399(6) 0.0415(17) Uani 1 1 d .
H15 H 0.3858 0.3475 -0.2065 0.062 Uiso 1 1 calc R
O6 O 0.8799(6) 0.7266(5) 0.2672(6) 0.0460(19) Uani 1 1 d .
H5 H 0.8647 0.7808 0.2625 0.069 Uiso 1 1 calc R
O4 O 0.6230(6) 0.3836(5) -0.2452(6) 0.0418(17) Uani 1 1 d .
O9 O 0.8885(6) -0.0888(5) 0.2734(7) 0.055(2) Uani 1 1 d .
C17 C 0.9844(9) 0.6823(8) -0.0727(9) 0.042(3) Uani 1 1 d .
H22 H 0.9676 0.6239 -0.1401 0.050 Uiso 1 1 calc R
C19 C 0.7946(8) 0.4452(7) 0.5012(9) 0.034(2) Uani 1 1 d .
C21 C 0.8113(7) 0.4627(7) 0.4104(8) 0.028(2) Uani 1 1 d .
O8 O 0.6818(7) -0.1409(6) 0.2305(7) 0.061(2) Uani 1 1 d .
C24 C 0.6414(9) 0.1898(8) -0.1654(9) 0.042(3) Uani 1 1 d .
H12 H 0.6513 0.2009 -0.2230 0.050 Uiso 1 1 calc R
O2 O 0.7133(6) 0.5071(5) 0.0678(6) 0.0405(17) Uani 1 1 d .
O3 O 0.8256(6) 0.4220(6) -0.1452(6) 0.0487(19) Uani 1 1 d .
C33 C 0.8315(7) 0.4040(7) 0.2386(8) 0.028(2) Uani 1 1 d .
H6 H 0.8381 0.3498 0.1816 0.033 Uiso 1 1 calc R
C34 C 0.6243(9) 0.7780(9) -0.1251(10) 0.040(3) Uani 1 1 d .
C37 C 0.8316(7) 0.5049(8) 0.2349(9) 0.030(2) Uani 1 1 d .
O7 O 0.8205(7) 0.7700(6) 0.4034(7) 0.061(2) Uani 1 1 d .
C42 C 0.7028(9) 0.7809(8) -0.0285(9) 0.044(3) Uani 1 1 d .
H18 H 0.7626 0.8505 0.0309 0.053 Uiso 1 1 calc R
C43 C 0.8163(8) 0.5636(8) 0.4074(8) 0.038(2) Uani 1 1 d .
H4 H 0.8103 0.6185 0.4643 0.046 Uiso 1 1 calc R
C44 C 0.8221(8) 0.3804(8) 0.3237(8) 0.034(2) Uani 1 1 d .
C45 C 0.6959(9) 0.6842(8) -0.0169(9) 0.041(3) Uani 1 1 d .
H17 H 0.7507 0.6911 0.0508 0.049 Uiso 1 1 calc R
C48 C 0.6365(9) 1.0777(8) -0.0711(10) 0.044(3) Uani 1 1 d .
C49 C 0.8177(8) 0.2691(7) 0.3150(8) 0.030(2) Uani 1 1 d .
C53 C 0.7953(8) 0.0479(8) 0.2792(9) 0.037(3) Uani 1 1 d .
C54 C 0.6422(9) 0.9770(9) -0.0593(10) 0.048(3) Uani 1 1 d .
H20 H 0.6602 0.9821 0.0110 0.057 Uiso 1 1 calc R
C57 C 0.9845(9) 0.7846(9) -0.0707(10) 0.050(3) Uani 1 1 d .
H23 H 0.9625 0.7920 -0.1359 0.060 Uiso 1 1 calc R
C58 C 0.7564(9) 0.4188(8) -0.3242(9) 0.040(3) Uani 1 1 d .
C60 C 0.8624(8) 0.3971(8) 0.5571(8) 0.033(2) Uani 1 1 d .
H3 H 0.9201 0.3720 0.5363 0.039 Uiso 1 1 calc R
C61 C 0.5973(8) 0.2476(8) -0.0168(8) 0.038(3) Uani 1 1 d .
H11 H 0.5744 0.2974 0.0292 0.046 Uiso 1 1 calc R
C62 C 0.6245(8) 0.8789(8) -0.1377(10) 0.047(3) Uani 1 1 d .
H21 H 0.6110 0.8744 -0.2072 0.056 Uiso 1 1 calc R
C63 C 0.8445(9) 0.7056(8) 0.3363(9) 0.043(3) Uani 1 1 d .
C66 C 0.9129(9) 0.2329(8) 0.3060(9) 0.043(3) Uani 1 1 d .
H7 H 0.9833 0.2813 0.3092 0.052 Uiso 1 1 calc R
C69 C 0.5356(9) 0.5770(9) -0.1936(10) 0.047(3) Uani 1 1 d .
H16 H 0.4777 0.5063 -0.2523 0.056 Uiso 1 1 calc R
C76 C 0.7014(8) 0.0847(8) 0.2889(10) 0.048(3) Uani 1 1 d .
H9 H 0.6307 0.0363 0.2853 0.057 Uiso 1 1 calc R
C77 C 0.8188(9) 0.5093(8) 0.1296(9) 0.040(3) Uani 1 1 d .
C78 C 0.8298(8) 0.5885(7) 0.3231(8) 0.029(2) Uani 1 1 d .
C82 C 0.7090(8) 0.1910(8) 0.3038(9) 0.042(3) Uani 1 1 d .
H10 H 0.6417 0.2123 0.3066 0.050 Uiso 1 1 calc R
C84 C 1.0184(8) 0.8768(7) 0.0314(10) 0.039(3) Uani 1 1 d .
C85 C 0.5357(10) 0.6707(9) -0.2094(10) 0.047(3) Uani 1 1 d .
H19 H 0.4771 0.6627 -0.2760 0.056 Uiso 1 1 calc R
C86 C 0.6081(8) 0.1563(8) 0.0008(9) 0.040(3) Uani 1 1 d .
H14 H 0.5969 0.1474 0.0589 0.048 Uiso 1 1 calc R
C88 C 1.0223(8) 0.9876(9) 0.0413(9) 0.044(3) Uani 1 1 d .
H24 H 1.0602 1.0471 0.1134 0.052 Uiso 1 1 calc R
C91 C 0.7401(10) 0.4084(7) -0.2301(10) 0.038(3) Uani 1 1 d .
C95 C 0.6859(9) 0.4658(8) -0.3831(8) 0.041(3) Uani 1 1 d .
H95 H 0.6252 0.4877 -0.3648 0.050 Uiso 1 1 calc R
C97 C 0.6517(9) 0.0965(8) -0.1570(10) 0.046(3) Uani 1 1 d .
H13 H 0.6688 0.0452 -0.2077 0.056 Uiso 1 1 calc R
C98 C 1.0368(9) 0.7526(9) 0.1133(10) 0.043(3) Uani 1 1 d .
H26 H 1.0552 0.7436 0.1775 0.052 Uiso 1 1 calc R
C101 C 0.8446(8) 0.3867(8) 0.6428(9) 0.040(3) Uani 1 1 d .
H1 H 0.8935 0.3567 0.6810 0.048 Uiso 1 1 calc R
C103 C 0.7888(10) -0.0685(8) 0.2621(10) 0.048(3) Uani 1 1 d .
C104 C 0.7060(10) 0.4792(9) 0.5334(10) 0.052(3) Uani 1 1 d .
H2 H 0.6598 0.5119 0.4966 0.063 Uiso 1 1 calc R
C106 C 0.9060(10) 0.1252(9) 0.2920(10) 0.057(3) Uani 1 1 d .
H8 H 0.9738 0.1039 0.2911 0.069 Uiso 1 1 calc R
C108 C 1.0409(8) 0.8529(8) 0.1205(10) 0.046(3) Uani 1 1 d .
H25 H 1.0599 0.9104 0.1893 0.056 Uiso 1 1 calc R

loop_
_atom_site_aniso_label
_atom_site_aniso_U_11
_atom_site_aniso_U_22
_atom_site_aniso_U_33
_atom_site_aniso_U_23
_atom_site_aniso_U_13
_atom_site_aniso_U_12
Co1 0.0336(10) 0.0299(11) 0.0381(14) 0.0166(11) 0.0216(11) 0.0095(9)
Co2 0.0371(8) 0.0320(8) 0.0405(11) 0.0170(8) 0.0225(8) 0.0077(6)
N3 0.039(5) 0.036(5) 0.049(7) 0.023(5) 0.027(5) 0.006(4)
N1 0.025(4) 0.037(5) 0.041(6) 0.013(5) 0.016(5) 0.003(4)
N2 0.041(5) 0.033(5) 0.029(6) 0.014(5) 0.009(5) 0.007(4)
O1 0.038(4) 0.043(4) 0.049(5) 0.024(4) 0.021(4) 0.012(3)
O5 0.029(3) 0.038(4) 0.049(5) 0.012(4) 0.023(4) 0.003(3)
O6 0.050(4) 0.031(4) 0.066(6) 0.023(4) 0.037(4) 0.013(3)
O4 0.048(4) 0.049(4) 0.044(5) 0.027(4) 0.031(4) 0.020(4)
O9 0.054(4) 0.042(4) 0.088(7) 0.039(5) 0.043(5) 0.020(4)
C17 0.053(6) 0.032(6) 0.054(8) 0.022(6) 0.039(7) 0.015(5)
C19 0.037(6) 0.017(5) 0.046(7) 0.009(5) 0.028(6) 0.002(4)
C21 0.016(5) 0.028(5) 0.046(7) 0.023(6) 0.015(5) 0.005(4)
O8 0.056(5) 0.036(5) 0.083(7) 0.027(5) 0.028(5) 0.010(4)
C24 0.053(7) 0.031(6) 0.055(8) 0.018(6) 0.039(7) 0.020(5)
O2 0.049(4) 0.044(4) 0.033(5) 0.023(4) 0.019(4) 0.017(4)
O3 0.042(4) 0.057(5) 0.033(5) 0.027(4) 0.007(4) 0.000(4)
C33 0.028(5) 0.020(5) 0.026(6) 0.005(5) 0.008(5) 0.010(4)
C34 0.041(6) 0.039(7) 0.041(8) 0.018(6) 0.019(6) 0.018(5)
C37 0.014(4) 0.029(6) 0.036(7) 0.017(5) 0.004(5) -0.001(4)
O7 0.087(6) 0.045(5) 0.063(6) 0.022(5) 0.048(5) 0.030(5)
C42 0.045(6) 0.028(6) 0.046(8) 0.010(6) 0.020(6) 0.001(5)
C43 0.038(6) 0.046(6) 0.033(7) 0.018(6) 0.021(6) 0.013(5)
C44 0.029(5) 0.050(7) 0.031(7) 0.025(6) 0.015(5) 0.015(5)
C45 0.034(6) 0.039(7) 0.036(7) 0.015(6) 0.011(6) 0.001(5)
C48 0.036(6) 0.033(6) 0.055(9) 0.018(6) 0.013(6) 0.011(5)
C49 0.030(5) 0.033(6) 0.033(7) 0.023(5) 0.018(5) 0.006(4)
C53 0.027(5) 0.037(6) 0.045(8) 0.018(6) 0.016(5) 0.010(5)
C54 0.054(7) 0.041(7) 0.053(9) 0.023(7) 0.027(7) 0.019(6)
C57 0.056(7) 0.041(7) 0.055(9) 0.027(7) 0.028(7) 0.009(6)
C58 0.048(6) 0.035(6) 0.045(8) 0.028(6) 0.024(6) 0.011(5)
C60 0.035(5) 0.047(6) 0.022(6) 0.022(5) 0.014(5) 0.013(5)
C61 0.037(6) 0.052(7) 0.039(7) 0.018(6) 0.033(6) 0.020(5)
C62 0.032(6) 0.041(7) 0.071(10) 0.033(7) 0.021(6) 0.011(5)
C63 0.047(6) 0.037(6) 0.047(8) 0.015(6) 0.032(7) 0.007(5)
C66 0.054(7) 0.040(6) 0.044(8) 0.023(6) 0.030(6) 0.012(5)
C69 0.048(6) 0.039(7) 0.056(9) 0.027(7) 0.022(7) 0.015(5)
C76 0.029(5) 0.042(7) 0.085(10) 0.036(7) 0.031(6) 0.016(5)
C77 0.032(6) 0.045(7) 0.045(8) 0.027(6) 0.017(6) 0.010(5)
C78 0.025(5) 0.020(5) 0.026(6) 0.004(5) 0.007(5) 0.001(4)
C82 0.025(5) 0.047(7) 0.057(8) 0.027(6) 0.021(6) 0.012(5)
C84 0.037(6) 0.014(5) 0.066(9) 0.014(6) 0.029(6) 0.008(5)
C85 0.050(7) 0.042(7) 0.046(8) 0.020(7) 0.018(7) 0.022(6)
C86 0.043(6) 0.039(6) 0.047(8) 0.028(6) 0.023(6) 0.014(5)
C88 0.043(6) 0.044(7) 0.050(9) 0.022(6) 0.031(7) 0.012(5)
C91 0.057(7) 0.016(5) 0.047(8) 0.015(6) 0.030(7) 0.011(5)
C95 0.049(6) 0.059(7) 0.038(7) 0.030(6) 0.035(6) 0.022(6)
C97 0.052(7) 0.035(6) 0.058(9) 0.021(6) 0.032(7) 0.017(5)
C98 0.042(6) 0.055(7) 0.046(8) 0.032(7) 0.025(6) 0.019(6)
C101 0.033(5) 0.054(7) 0.042(8) 0.028(6) 0.019(6) 0.019(5)
C103 0.053(7) 0.030(6) 0.063(9) 0.023(6) 0.029(7) 0.010(6)
C104 0.057(7) 0.056(7) 0.068(9) 0.037(7) 0.038(7) 0.035(6)
C106 0.050(7) 0.053(8) 0.079(10) 0.036(8) 0.036(7) 0.019(6)
C108 0.042(6) 0.029(6) 0.077(10) 0.031(7) 0.030(7) 0.012(5)

loop_
_atom_type_symbol
_atom_type_description
_atom_type_scat_dispersion_real
_atom_type_scat_dispersion_imag
_atom_type_scat_source
C C 0.0033 0.0016 'International Tables Vol C Tables 4.2.6.8 and 6.1.1.4'
H H 0.0000 0.0000 'International Tables Vol C Tables 4.2.6.8 and 6.1.1.4'
Co Co 0.3494 0.9721 'International Tables Vol C Tables 4.2.6.8 and 6.1.1.4'
N N 0.0061 0.0033 'International Tables Vol C Tables 4.2.6.8 and 6.1.1.4'
O O 0.0106 0.0060 'International Tables Vol C Tables 4.2.6.8 and 6.1.1.4'

loop_
_geom_angle_atom_site_label_1
_geom_angle_atom_site_label_2
_geom_angle_atom_site_label_3
_geom_angle
_geom_angle_site_symmetry_1
_geom_angle_site_symmetry_3
O3 Co1 O3 180.0(4) . 2_765
O3 Co1 N3 89.8(3) . 2_765
O3 Co1 N3 90.2(3) 2_765 2_765
O3 Co1 N3 90.2(3) . .
O3 Co1 N3 89.8(3) 2_765 .
N3 Co1 N3 180.000(1) 2_765 .
O3 Co1 O1 88.6(3) . 2_765
O3 Co1 O1 91.4(3) 2_765 2_765
N3 Co1 O1 92.8(3) 2_765 2_765
N3 Co1 O1 87.2(3) . 2_765
O3 Co1 O1 91.4(3) . .
O3 Co1 O1 88.6(3) 2_765 .
N3 Co1 O1 87.2(3) 2_765 .
N3 Co1 O1 92.8(3) . .
O1 Co1 O1 180.000(1) 2_765 .
O2 Co2 O4 145.9(3) . .
O2 Co2 O5 108.7(3) . .
O4 Co2 O5 104.9(3) . .
O2 Co2 N1 89.9(3) . .
O4 Co2 N1 96.6(3) . .
O5 Co2 N1 88.9(3) . .
O2 Co2 N2 88.5(3) . .
O4 Co2 N2 85.0(3) . .
O5 Co2 N2 91.0(3) . .
N1 Co2 N2 178.3(3) . .
C17 N3 C98 114.4(8) . .
C17 N3 Co1 121.5(7) . .
C98 N3 Co1 124.1(7) . .
C61 N1 C24 115.9(8) . .
C61 N1 Co2 120.3(7) . .
C24 N1 Co2 123.8(6) . .
C45 N2 C69 115.5(8) . .
C45 N2 Co2 125.9(7) . .
C69 N2 Co2 118.1(7) . .
C77 O1 Co1 156.1(6) . .
C91 O4 Co2 110.9(7) . .
N3 C17 C57 125.2(11) . .
C60 C19 C104 118.2(9) . .
C60 C19 C21 123.2(7) . .
C104 C19 C21 118.7(8) . .
C43 C21 C44 117.3(9) . .
C43 C21 C19 119.3(8) . .
C44 C21 C19 123.4(7) . .
C97 C24 N1 123.7(10) . .
C77 O2 Co2 128.3(7) . .
C91 O3 Co1 159.4(6) . .
C37 C33 C44 123.3(9) . .
C42 C34 C85 115.5(9) . .
C42 C34 C62 123.3(10) . .
C85 C34 C62 121.1(10) . .
C78 C37 C33 118.5(9) . .
C78 C37 C77 124.3(8) . .
C33 C37 C77 116.9(9) . .
C34 C42 C45 122.0(10) . .
C21 C43 C78 124.0(9) . .
C33 C44 C21 118.5(8) . .
C33 C44 C49 117.8(9) . .
C21 C44 C49 123.7(8) . .
N2 C45 C42 123.1(10) . .
C86 C48 C97 117.8(9) 1_565 1_565
C86 C48 C54 119.9(10) 1_565 .
C97 C48 C54 122.2(10) 1_565 .
C66 C49 C82 117.8(8) . .
C66 C49 C44 121.1(7) . .
C82 C49 C44 120.8(7) . .
C76 C53 C106 118.4(9) . .
C76 C53 C103 122.5(8) . .
C106 C53 C103 119.0(8) . .
C62 C54 C48 127.1(11) . .
C17 C57 C84 118.8(10) . .
C101 C58 C95 116.6(8) 1_554 .
C101 C58 C91 122.2(8) 1_554 .
C95 C58 C91 121.2(9) . .
C101 C60 C19 120.0(8) . .
N1 C61 C86 125.2(9) . .
C54 C62 C34 125.9(11) . .
O7 C63 O6 125.4(9) . .
O7 C63 C78 121.9(9) . .
O6 C63 C78 112.7(9) . .
C49 C66 C106 121.2(8) . .
N2 C69 C85 124.2(10) . .
C82 C76 C53 121.5(8) . .
O1 C77 O2 123.9(9) . .
O1 C77 C37 118.7(8) . .
O2 C77 C37 117.0(8) . .
C37 C78 C43 118.2(8) . .
C37 C78 C63 124.0(9) . .
C43 C78 C63 117.7(9) . .
C76 C82 C49 121.0(8) . .
C108 C84 C57 115.0(9) . .
C108 C84 C88 122.5(10) . .
C57 C84 C88 122.4(10) . .
C69 C85 C34 119.7(10) . .
C61 C86 C48 118.1(9) . 1_545
C88 C88 C84 126.8(14) 2_775 .
O3 C91 O4 121.9(9) . .
O3 C91 C58 125.1(9) . .
O4 C91 C58 113.0(10) . .
C104 C95 C58 120.4(9) 1_554 .
C24 C97 C48 119.2(10) . 1_545
C108 C98 N3 122.9(10) . .
C60 C101 C58 123.1(8) . 1_556
O8 C103 O9 124.8(9) . .
O8 C103 C53 117.1(9) . .
O9 C103 C53 118.0(8) . .
C95 C104 C19 121.8(9) 1_556 .
C66 C106 C53 119.9(9) . .
C98 C108 C84 123.6(11) . .

loop_
_geom_bond_atom_site_label_1
_geom_bond_atom_site_label_2
_geom_bond_distance
_geom_bond_site_symmetry_2
Co1 O3 2.104(7) .
Co1 O3 2.104(7) 2_765
Co1 N3 2.111(8) 2_765
Co1 N3 2.111(8) .
Co1 O1 2.119(7) 2_765
Co1 O1 2.119(7) .
Co2 O2 1.993(7) .
Co2 O4 2.024(7) .
Co2 O5 2.027(6) .
Co2 N1 2.123(7) .
Co2 N2 2.156(7) .
N3 C17 1.341(12) .
N3 C98 1.379(13) .
N1 C61 1.312(11) .
N1 C24 1.377(11) .
N2 C45 1.333(11) .
N2 C69 1.356(12) .
O1 C77 1.254(10) .
O6 C63 1.294(11) .
O4 C91 1.303(10) .
O9 C103 1.266(11) .
C17 C57 1.386(12) .
C19 C60 1.382(11) .
C19 C104 1.405(11) .
C19 C21 1.471(12) .
C21 C43 1.383(11) .
C21 C44 1.419(13) .
O8 C103 1.258(11) .
C24 C97 1.349(11) .
O2 C77 1.274(10) .
O3 C91 1.223(11) .
C33 C37 1.396(10) .
C33 C44 1.398(12) .
C34 C42 1.372(13) .
C34 C85 1.396(13) .
C34 C62 1.451(12) .
C37 C78 1.384(13) .
C37 C77 1.488(13) .
O7 C63 1.218(11) .
C42 C45 1.377(12) .
C43 C78 1.413(12) .
C44 C49 1.467(11) .
C48 C86 1.397(13) 1_565
C48 C97 1.403(14) 1_565
C48 C54 1.456(12) .
C49 C66 1.375(11) .
C49 C82 1.417(11) .
C53 C76 1.367(11) .
C53 C106 1.418(12) .
C53 C103 1.498(12) .
C54 C62 1.325(14) .
C57 C84 1.404(14) .
C58 C101 1.396(12) 1_554
C58 C95 1.411(12) .
C58 C91 1.474(13) .
C60 C101 1.363(12) .
C61 C86 1.379(11) .
C63 C78 1.504(12) .
C66 C106 1.390(12) .
C69 C85 1.375(12) .
C76 C82 1.367(12) .
C84 C108 1.382(14) .
C84 C88 1.456(12) .
C86 C48 1.397(13) 1_545
C88 C88 1.320(17) 2_775
C95 C104 1.362(13) 1_554
C97 C48 1.403(14) 1_545
C98 C108 1.325(12) .
C101 C58 1.396(12) 1_556
C104 C95 1.362(13) 1_556
